data_2020660
loop_
_publ_author_name
'Cai, Xiao-Qing'
'Tian, Bei'
'Zhang, Jian-Nan'
'Jin, Zhi-Min'

_publ_section_title
;
 The hydrogen-bonded complex bis(<i>tert</i>-butylammonium)
 2,6-dichlorophenolate 2,4-dichlorophenol--2,4-dichlorophenolate
 tetrahydrofuran disolvate containing a chiral <i>R</i>~5~^3^(10)
 hydrogen-bonded ring as a supramolecular synthon
;
_journal_coeditor_code KY3103
_journal_issue 10
_journal_name_full 'Acta Crystallographica Section C'
_journal_page_first 720
_journal_page_last 723
_journal_paper_doi 10.1107/S2053229616013577
_journal_volume 72
_journal_year 2016
_chemical_formula_iupac '2C4 H12 N+, C6 H3 Cl2 O -, C6 H3 Cl2 O -, C6 H4 Cl2 O, 2C4 H8 O'
_chemical_formula_moiety '2(C4 H12 N+), C6 H3 Cl2 O -, C6 H3 Cl2 O -, C6 H4 Cl2 O, 2C4 H8 O'
_chemical_formula_sum 'C34 H50 Cl6 N2 O5'
_chemical_formula_weight 779.46
_chemical_name_systematic
;
Bis(<i>tert</i>-butylammonium) 2,6-dichlorophenolate 2,4-dichlorophenolate
2,4-dichlorophenol tetrahydrofuran disolvate
;
_space_group_crystal_system monoclinic
_space_group_IT_number 15
_space_group_name_Hall '-I 2ya'
_space_group_name_H-M_alt 'I 1 2/a 1'
_symmetry_space_group_name_Hall '-I 2ya'
_symmetry_space_group_name_H-M 'I 1 2/a 1'
_atom_sites_solution_hydrogens geom
_atom_sites_solution_primary direct
_atom_sites_solution_secondary difmap
_audit_creation_method SHELXL-97
_cell_angle_alpha 90.00
_cell_angle_beta 105.191(3)
_cell_angle_gamma 90.00
_cell_formula_units_Z 4
_cell_length_a 14.8441(12)
_cell_length_b 13.2872(11)
_cell_length_c 21.0311(15)
_cell_measurement_reflns_used 2879
_cell_measurement_temperature 293(2)
_cell_measurement_theta_max 23.12
_cell_measurement_theta_min 2.11
_cell_volume 4003.2(5)
_computing_cell_refinement
;
SMART (Bruker, 2000)
;
_computing_data_collection
;
SMART (Bruker, 2000)
;
_computing_data_reduction
;
SAINT (Bruker, 2000)
;
_computing_molecular_graphics
;
SHELXTL (Bruker, 2000)
;
_computing_publication_material
;
SHELXTL (Bruker, 2000)
;
_computing_structure_refinement
;
SHELXTL (Bruker, 2000)
;
_computing_structure_solution
;
SHELXTL (Bruker, 2000)
;
_diffrn_ambient_temperature 293(2)
_diffrn_measured_fraction_theta_full 0.998
_diffrn_measured_fraction_theta_max 0.998
_diffrn_measurement_device_type 'Bruker SMART CCD area detector'
_diffrn_measurement_method '\f and \w scans'
_diffrn_radiation_monochromator graphite
_diffrn_radiation_source 'fine-focus sealed tube'
_diffrn_radiation_type MoK\a
_diffrn_radiation_wavelength 0.71073
_diffrn_reflns_av_R_equivalents 0.0139
_diffrn_reflns_av_sigmaI/netI 0.0721
_diffrn_reflns_limit_h_max 18
_diffrn_reflns_limit_h_min -9
_diffrn_reflns_limit_k_max 16
_diffrn_reflns_limit_k_min -16
_diffrn_reflns_limit_l_max 21
_diffrn_reflns_limit_l_min -25
_diffrn_reflns_number 10530
_diffrn_reflns_theta_full 26.00
_diffrn_reflns_theta_max 26.00
_diffrn_reflns_theta_min 1.83
_exptl_absorpt_coefficient_mu 0.469
_exptl_absorpt_correction_T_max 0.935
_exptl_absorpt_correction_T_min 0.892
_exptl_absorpt_correction_type multi-scan
_exptl_absorpt_process_details
;
(SADABS; Bruker, 2000)
;
_exptl_crystal_colour colorless
_exptl_crystal_density_diffrn 1.293
_exptl_crystal_density_method 'not measured'
_exptl_crystal_description prism
_exptl_crystal_F_000 1640
_exptl_crystal_size_max 0.26
_exptl_crystal_size_mid 0.22
_exptl_crystal_size_min 0.20
_refine_diff_density_max 0.318
_refine_diff_density_min -0.316
_refine_ls_extinction_method none
_refine_ls_goodness_of_fit_ref 0.934
_refine_ls_hydrogen_treatment mixed
_refine_ls_matrix_type full
_refine_ls_number_parameters 221
_refine_ls_number_reflns 3934
_refine_ls_number_restraints 1
_refine_ls_restrained_S_all 0.934
_refine_ls_R_factor_all 0.0735
_refine_ls_R_factor_gt 0.0601
_refine_ls_shift/su_max 0.000
_refine_ls_shift/su_mean 0.000
_refine_ls_structure_factor_coef Fsqd
_refine_ls_weighting_details 'calc w=1/[\s^2^(Fo^2^)+(0.0964P)^2^+0.0000P] where P=(Fo^2^+2Fc^2^)/3'
_refine_ls_weighting_scheme calc
_refine_ls_wR_factor_gt 0.1577
_refine_ls_wR_factor_ref 0.1611
_reflns_number_gt 2350
_reflns_number_total 3934
_reflns_threshold_expression >2sigma(I)
_cod_data_source_file ky3103sup1.cif
_cod_data_source_block I
_cod_database_code 2020660

loop_
_symmetry_equiv_pos_as_xyz
'x, y, z'
'-x+1/2, y, -z'
'x+1/2, y+1/2, z+1/2'
'-x+1, y+1/2, -z+1/2'
'-x, -y, -z'
'x-1/2, -y, z'
'-x+1/2, -y+1/2, -z+1/2'
'x, -y+1/2, z+1/2'

loop_
_atom_site_type_symbol
_atom_site_label
_atom_site_fract_x
_atom_site_fract_y
_atom_site_fract_z
_atom_site_U_iso_or_equiv
_atom_site_adp_type
_atom_site_calc_flag
_atom_site_refinement_flags
_atom_site_occupancy
_atom_site_symmetry_multiplicity
_atom_site_disorder_assembly
_atom_site_disorder_group
C C1 0.1991(2) -0.0150(2) 0.14329(15) 0.0509(7) Uani d . 1 1 A .
C C2 0.2370(2) -0.0754(3) 0.19683(16) 0.0618(8) Uani d . 1 1 . .
H H2 0.2076 -0.0811 0.2307 0.074 Uiso calc R 1 1 . .
C C3 0.3197(2) -0.1284(2) 0.20038(17) 0.0643(8) Uani d . 1 1 . .
C C4 0.3640(2) -0.1185(3) 0.15022(17) 0.0649(9) Uani d . 1 1 . .
H H4 0.4189 -0.1536 0.1522 0.078 Uiso calc R 1 1 . .
C C5 0.3258(2) -0.0558(2) 0.09677(17) 0.0585(8) Uani d . 1 1 A .
H H5 0.3559 -0.0485 0.0634 0.070 Uiso calc R 1 1 . .
C C6 0.24343(19) -0.0041(2) 0.09293(14) 0.0465(6) Uani d . 1 1 . .
C C7 0.2500 0.4651(4) 0.0000 0.0648(13) Uani d S 1 2 . .
C C8 0.2441(2) 0.5239(2) -0.05631(18) 0.0642(9) Uani d . 1 1 . .
C C9 0.2454(2) 0.6299(3) -0.0542(2) 0.0718(10) Uani d . 1 1 . .
H H9 0.2429 0.6633 -0.0935 0.086 Uiso calc R 1 1 . .
C C10 0.2500 0.6882(4) 0.0000 0.0741(14) Uani d S 1 2 . .
H H10 0.2500 0.7582 0.0000 0.089 Uiso calc SR 1 2 . .
C C11 0.1172(3) 0.2914(3) 0.20948(18) 0.0741(10) Uani d . 1 1 . .
H H11A 0.1815 0.2974 0.2074 0.089 Uiso d R 1 1 . .
H H11B 0.1082 0.2238 0.2241 0.089 Uiso d R 1 1 . .
C C12 0.0994(3) 0.3648(3) 0.25766(18) 0.0739(10) Uani d . 1 1 . .
H H12A 0.1523 0.4094 0.2731 0.089 Uiso calc R 1 1 . .
H H12B 0.0868 0.3307 0.2952 0.089 Uiso calc R 1 1 . .
C C13 0.0161(3) 0.4216(3) 0.2204(2) 0.0810(11) Uani d . 1 1 . .
H H13A 0.0259 0.4935 0.2264 0.097 Uiso calc R 1 1 . .
H H13B -0.0388 0.4026 0.2344 0.097 Uiso calc R 1 1 . .
C C14 0.0058(2) 0.3924(3) 0.15013(18) 0.0705(10) Uani d . 1 1 . .
H H14A -0.0594 0.3796 0.1287 0.085 Uiso calc R 1 1 . .
H H14B 0.0267 0.4472 0.1271 0.085 Uiso calc R 1 1 . .
C C15 0.0376(2) 0.2499(2) -0.02621(15) 0.0594(8) Uani d . 1 1 . .
C C16 -0.0350(2) 0.1841(2) -0.01277(16) 0.0579(8) Uani d . 1 1 . .
H H16A -0.0133 0.1157 -0.0088 0.087 Uiso calc R 1 1 . .
H H16B -0.0906 0.1891 -0.0483 0.087 Uiso calc R 1 1 . .
H H16C -0.0484 0.2046 0.0276 0.087 Uiso calc R 1 1 . .
C C17 0.0044(2) 0.3600(2) -0.03639(16) 0.0568(8) Uani d . 1 1 . .
H H17A 0.0533 0.4009 -0.0448 0.085 Uiso calc R 1 1 . .
H H17B -0.0111 0.3837 0.0025 0.085 Uiso calc R 1 1 . .
H H17C -0.0497 0.3639 -0.0732 0.085 Uiso calc R 1 1 . .
C C18 0.0706(2) 0.2143(3) -0.08504(16) 0.0650(9) Uani d . 1 1 . .
H H18A 0.1156 0.2610 -0.0933 0.097 Uiso calc R 1 1 . .
H H18B 0.0183 0.2103 -0.1231 0.097 Uiso calc R 1 1 . .
H H18C 0.0988 0.1491 -0.0758 0.097 Uiso calc R 1 1 . .
Cl Cl1 0.36776(6) -0.19802(7) 0.26861(4) 0.0711(3) Uani d . 1 1 . .
Cl Cl2 0.09661(7) 0.04388(8) 0.13829(5) 0.0863(4) Uani d . 1 1 . .
Cl Cl3 0.23478(6) 0.46070(7) -0.12810(5) 0.0731(3) Uani d . 1 1 . .
N N1 0.12112(15) 0.24947(18) 0.03209(12) 0.0521(6) Uani d . 1 1 . .
H H1A 0.1638 0.2919 0.0250 0.078 Uiso calc R 1 1 . .
H H1B 0.1450 0.1877 0.0381 0.078 Uiso calc R 1 1 . .
H H1C 0.1041 0.2685 0.0678 0.078 Uiso calc R 1 1 . .
O O1 0.20805(14) 0.05805(15) 0.04282(10) 0.0558(5) Uani d D 1 1 A -1
H H1 0.239(6) 0.064(4) 0.012(4) 0.067 Uiso d PD 0.50 1 B -1
O O2 0.2500 0.3674(2) 0.0000 0.0656(8) Uani d S 1 2 . .
O O3 0.05771(17) 0.30728(18) 0.14689(12) 0.0716(7) Uani d . 1 1 . .

loop_
_atom_site_aniso_label
_atom_site_aniso_U_11
_atom_site_aniso_U_22
_atom_site_aniso_U_33
_atom_site_aniso_U_12
_atom_site_aniso_U_13
_atom_site_aniso_U_23
C1 0.0536(16) 0.0489(17) 0.0516(18) 0.0031(13) 0.0165(13) 0.0024(14)
C2 0.070(2) 0.067(2) 0.052(2) 0.0007(16) 0.0222(16) 0.0078(17)
C3 0.0656(19) 0.063(2) 0.059(2) 0.0059(16) 0.0082(15) 0.0116(17)
C4 0.0634(19) 0.066(2) 0.062(2) 0.0101(16) 0.0093(16) 0.0183(17)
C5 0.0537(17) 0.060(2) 0.064(2) 0.0094(14) 0.0197(15) 0.0093(16)
C6 0.0552(16) 0.0427(15) 0.0419(16) 0.0025(13) 0.0134(12) 0.0037(13)
C7 0.052(2) 0.076(4) 0.067(3) 0.000 0.017(2) 0.000
C8 0.0595(19) 0.057(2) 0.078(2) -0.0220(15) 0.0229(16) -0.0088(18)
C9 0.073(2) 0.062(2) 0.086(3) -0.0099(17) 0.0310(19) 0.016(2)
C10 0.069(3) 0.077(3) 0.080(4) 0.000 0.024(3) 0.000
C11 0.095(3) 0.067(2) 0.068(2) 0.0114(18) 0.033(2) -0.0109(19)
C12 0.101(3) 0.066(2) 0.062(2) -0.004(2) 0.033(2) 0.0143(19)
C13 0.100(3) 0.067(2) 0.087(3) -0.001(2) 0.045(2) -0.020(2)
C14 0.078(2) 0.069(2) 0.073(2) 0.0088(17) 0.0340(18) -0.0170(19)
C15 0.0693(19) 0.061(2) 0.0497(19) 0.0106(15) 0.0198(15) 0.0085(16)
C16 0.0612(17) 0.0589(19) 0.0572(19) -0.0088(14) 0.0219(14) 0.0108(16)
C17 0.0656(18) 0.0485(18) 0.0560(19) 0.0119(14) 0.0154(14) 0.0123(15)
C18 0.078(2) 0.066(2) 0.053(2) 0.0119(16) 0.0203(16) -0.0039(17)
Cl1 0.0753(5) 0.0756(6) 0.0632(5) 0.0068(4) 0.0196(4) 0.0216(5)
Cl2 0.0821(6) 0.1018(8) 0.0887(7) 0.0411(5) 0.0464(5) 0.0324(6)
Cl3 0.0834(6) 0.0701(6) 0.0747(6) 0.0028(4) 0.0365(5) -0.0092(5)
N1 0.0513(13) 0.0557(15) 0.0462(14) 0.0134(11) 0.0070(11) 0.0074(12)
O1 0.0643(13) 0.0600(13) 0.0469(13) 0.0141(10) 0.0216(9) 0.0109(10)
O2 0.077(2) 0.057(2) 0.068(2) 0.000 0.0270(16) 0.000
O3 0.0872(16) 0.0744(16) 0.0591(15) -0.0187(12) 0.0295(12) -0.0182(12)

loop_
_atom_type_symbol
_atom_type_description
_atom_type_scat_dispersion_real
_atom_type_scat_dispersion_imag
_atom_type_scat_source
C C 0.0033 0.0016 'International Tables Vol C Tables 4.2.6.8 and 6.1.1.4'
H H 0.0000 0.0000 'International Tables Vol C Tables 4.2.6.8 and 6.1.1.4'
Cl Cl 0.1484 0.1585 'International Tables Vol C Tables 4.2.6.8 and 6.1.1.4'
N N 0.0061 0.0033 'International Tables Vol C Tables 4.2.6.8 and 6.1.1.4'
O O 0.0106 0.0060 'International Tables Vol C Tables 4.2.6.8 and 6.1.1.4'

loop_
_geom_angle_atom_site_label_1
_geom_angle_atom_site_label_2
_geom_angle_atom_site_label_3
_geom_angle_site_symmetry_1
_geom_angle_site_symmetry_3
_geom_angle
C2 C1 C6 . . 120.6(3)
C2 C1 Cl2 . . 119.3(2)
C6 C1 Cl2 . . 120.1(2)
C1 C2 C3 . . 120.1(3)
C1 C2 H2 . . 120.0
C3 C2 H2 . . 120.0
C4 C3 C2 . . 119.7(3)
C4 C3 Cl1 . . 121.1(3)
C2 C3 Cl1 . . 119.1(3)
C3 C4 C5 . . 119.7(3)
C3 C4 H4 . . 120.1
C5 C4 H4 . . 120.1
C6 C5 C4 . . 120.6(3)
C6 C5 H5 . . 119.7
C4 C5 H5 . . 119.7
O1 C6 C5 . . 120.8(3)
O1 C6 C1 . . 119.9(2)
C5 C6 C1 . . 119.3(3)
O2 C7 C8 . . 123.9(2)
O2 C7 C8 . 2 123.9(2)
C8 C7 C8 . 2 112.3(5)
C7 C8 C9 . . 122.2(4)
C7 C8 Cl3 . . 116.5(3)
C9 C8 Cl3 . . 121.3(3)
C10 C9 C8 . . 126.2(4)
C10 C9 H9 . . 116.9
C8 C9 H9 . . 116.9
C9 C10 C9 . 2 110.8(5)
C9 C10 H10 . . 124.6
C9 C10 H10 2 . 124.6
O3 C11 C12 . . 111.3(3)
O3 C11 H11A . . 109.4
C12 C11 H11A . . 109.4
O3 C11 H11B . . 109.4
C12 C11 H11B . . 109.2
H11A C11 H11B . . 108.0
C11 C12 C13 . . 104.3(3)
C11 C12 H12A . . 110.9
C13 C12 H12A . . 110.9
C11 C12 H12B . . 110.9
C13 C12 H12B . . 110.9
H12A C12 H12B . . 108.9
C12 C13 C14 . . 104.2(3)
C12 C13 H13A . . 110.9
C14 C13 H13A . . 110.9
C12 C13 H13B . . 110.9
C14 C13 H13B . . 110.9
H13A C13 H13B . . 108.9
O3 C14 C13 . . 110.3(3)
O3 C14 H14A . . 109.6
C13 C14 H14A . . 109.6
O3 C14 H14B . . 109.6
C13 C14 H14B . . 109.6
H14A C14 H14B . . 108.1
C16 C15 N1 . . 109.3(3)
C16 C15 C18 . . 112.3(3)
N1 C15 C18 . . 106.9(2)
C16 C15 C17 . . 111.5(3)
N1 C15 C17 . . 106.5(3)
C18 C15 C17 . . 110.0(3)
C15 C16 H16A . . 109.5
C15 C16 H16B . . 109.5
H16A C16 H16B . . 109.5
C15 C16 H16C . . 109.5
H16A C16 H16C . . 109.5
H16B C16 H16C . . 109.5
C15 C17 H17A . . 109.5
C15 C17 H17B . . 109.5
H17A C17 H17B . . 109.5
C15 C17 H17C . . 109.5
H17A C17 H17C . . 109.5
H17B C17 H17C . . 109.5
C15 C18 H18A . . 109.5
C15 C18 H18B . . 109.5
H18A C18 H18B . . 109.5
C15 C18 H18C . . 109.5
H18A C18 H18C . . 109.5
H18B C18 H18C . . 109.5
C15 N1 H1A . . 109.5
C15 N1 H1B . . 109.5
H1A N1 H1B . . 109.5
C15 N1 H1C . . 109.5
H1A N1 H1C . . 109.5
H1B N1 H1C . . 109.5
C6 O1 H1 . . 117(5)
C14 O3 C11 . . 107.5(3)

loop_
_geom_bond_atom_site_label_1
_geom_bond_atom_site_label_2
_geom_bond_site_symmetry_2
_geom_bond_distance
C1 C2 . 1.378(4)
C1 C6 . 1.393(4)
C1 Cl2 . 1.689(3)
C2 C3 . 1.400(4)
C2 H2 . 0.9300
C3 C4 . 1.387(5)
C3 Cl1 . 1.699(3)
C4 C5 . 1.395(4)
C4 H4 . 0.9300
C5 C6 . 1.386(4)
C5 H5 . 0.9300
C6 O1 . 1.334(3)
C7 O2 . 1.299(6)
C7 C8 . 1.402(4)
C7 C8 2 1.402(4)
C8 C9 . 1.409(4)
C8 Cl3 . 1.702(4)
C9 C10 . 1.365(5)
C9 H9 . 0.9300
C10 C9 2 1.365(5)
C10 H10 . 0.9300
C11 O3 . 1.396(4)
C11 C12 . 1.479(5)
C11 H11A . 0.9700
C11 H11B . 0.9700
C12 C13 . 1.484(5)
C12 H12A . 0.9700
C12 H12B . 0.9700
C13 C14 . 1.496(5)
C13 H13A . 0.9700
C13 H13B . 0.9700
C14 O3 . 1.380(4)
C14 H14A . 0.9700
C14 H14B . 0.9700
C15 C16 . 1.472(4)
C15 N1 . 1.498(4)
C15 C18 . 1.521(4)
C15 C17 . 1.540(4)
C16 H16A . 0.9600
C16 H16B . 0.9600
C16 H16C . 0.9600
C17 H17A . 0.9600
C17 H17B . 0.9600
C17 H17C . 0.9600
C18 H18A . 0.9600
C18 H18B . 0.9600
C18 H18C . 0.9600
N1 H1A . 0.8900
N1 H1B . 0.8900
N1 H1C . 0.8900
O1 H1 . 0.885(10)

loop_
_geom_hbond_atom_site_label_D
_geom_hbond_atom_site_label_H
_geom_hbond_atom_site_label_A
_geom_hbond_site_symmetry_A
_geom_hbond_distance_DH
_geom_hbond_distance_HA
_geom_hbond_distance_DA
_geom_hbond_angle_DHA
_geom_hbond_publ_flag
N1 H1A O2 . 0.89 1.81 2.691(3) 172 yes
N1 H1B O1 . 0.89 1.96 2.837(4) 171 yes
N1 H1C O3 . 0.89 2.03 2.915(4) 176 yes
O1 H1 O1 2_555 0.89 1.56 2.444(3) 173 yes

loop_
_geom_torsion_atom_site_label_1
_geom_torsion_atom_site_label_2
_geom_torsion_atom_site_label_3
_geom_torsion_atom_site_label_4
_geom_torsion_site_symmetry_1
_geom_torsion_site_symmetry_4
_geom_torsion
C6 C1 C2 C3 . . -1.3(5)
Cl2 C1 C2 C3 . . 177.1(3)
C1 C2 C3 C4 . . 0.9(5)
C1 C2 C3 Cl1 . . 177.1(3)
C2 C3 C4 C5 . . 0.2(5)
Cl1 C3 C4 C5 . . -176.0(3)
C3 C4 C5 C6 . . -0.8(5)
C4 C5 C6 O1 . . 178.2(3)
C4 C5 C6 C1 . . 0.4(5)
C2 C1 C6 O1 . . -177.1(3)
Cl2 C1 C6 O1 . . 4.4(4)
C2 C1 C6 C5 . . 0.7(5)
Cl2 C1 C6 C5 . . -177.8(2)
O2 C7 C8 C9 . . -179.2(2)
C8 C7 C8 C9 2 . 0.8(2)
O2 C7 C8 Cl3 . . 0.9(3)
C8 C7 C8 Cl3 2 . -179.1(3)
C7 C8 C9 C10 . . -1.8(5)
Cl3 C8 C9 C10 . . 178.1(2)
C8 C9 C10 C9 . 2 0.9(2)
O3 C11 C12 C13 . . 5.6(4)
C11 C12 C13 C14 . . -12.4(4)
C12 C13 C14 O3 . . 16.0(4)
C13 C14 O3 C11 . . -12.8(4)
C12 C11 O3 C14 . . 4.3(4)

_cod_database_fobs_code 2020660
